data_4035128
loop_
_publ_author_name
'Jadhav, Abhijeet S.'
'Pankhade, Yogesh A.'
'Hazra, Raju'
'Anand, Ramasamy Vijaya'

_publ_section_title
;
 1,6-Hydroolefination and Cascade Cyclization of p-Quinone Methides with
 Styrenes: Total Synthesis of (+-)-Isopaucifloral F.
;
_journal_issue 17
_journal_name_full 'The Journal of organic chemistry'
_journal_page_first 10107
_journal_page_last 10119
_journal_paper_doi 10.1021/acs.joc.8b01401
_journal_volume 83
_journal_year 2018
_chemical_formula_moiety 'C43 H42 O'
_chemical_formula_sum 'C43 H42 O'
_chemical_formula_weight 574.76
_space_group_crystal_system orthorhombic
_space_group_IT_number 61
_space_group_name_Hall '-P 2ac 2ab'
_space_group_name_H-M_alt 'P b c a'
_atom_sites_solution_hydrogens geom
_atom_sites_solution_primary dual
_audit_creation_date 2017-07-24
_audit_creation_method
;
Olex2 1.2
(compiled 2017.03.28 svn.r3405 for OlexSys, GUI svn.r5337)
;
_cell_angle_alpha 90
_cell_angle_beta 90
_cell_angle_gamma 90
_cell_formula_units_Z 8
_cell_length_a 14.3105(6)
_cell_length_b 18.8797(8)
_cell_length_c 24.8734(11)
_cell_measurement_reflns_used 7515
_cell_measurement_temperature 293(2)
_cell_measurement_theta_max 28.7760
_cell_measurement_theta_min 3.0320
_cell_volume 6720.2(5)
_computing_cell_refinement 'CrysAlisPro 1.171.39.7f (Rigaku OD, 2015)'
_computing_data_collection 'CrysAlisPro 1.171.39.7f (Rigaku OD, 2015)'
_computing_data_reduction 'CrysAlisPro 1.171.39.7f (Rigaku OD, 2015)'
_computing_molecular_graphics 'Olex2 (Dolomanov et al., 2009)'
_computing_publication_material 'Olex2 (Dolomanov et al., 2009)'
_computing_structure_refinement 'ShelXL (Sheldrick, 2015)'
_computing_structure_solution 'ShelXT (Sheldrick, 2015)'
_diffrn_ambient_temperature 293(2)
_diffrn_detector 'CCD plate'
_diffrn_measured_fraction_theta_full 0.999
_diffrn_measured_fraction_theta_max 0.999
_diffrn_measurement_details
;
List of Runs (angles in degrees, time in seconds):

  # Type    Start    End  Width  t~exp~   \w     \q     \k     \f   Frames
--------------------------------------------------------------------------
  1  \w    -69.00 118.20   0.30   20.00    --   29.89  54.00   0.00  624
  2  \w     77.00 117.20   0.30   20.00    --   29.89  54.00-180.00  134
  3  \w    -68.00  30.10   0.30   20.00    --   29.89  54.00   0.00  327
;
_diffrn_measurement_device 'two-circle diffractometer'
_diffrn_measurement_device_type 'XtaLAB Mini (ROW)'
_diffrn_measurement_method '\w scans'
_diffrn_orient_matrix_type 'CrysAlisPro convention (1999,Acta A55,543-557)'
_diffrn_orient_matrix_UB_11 -0.0009276000
_diffrn_orient_matrix_UB_12 0.0026761000
_diffrn_orient_matrix_UB_13 -0.0284483000
_diffrn_orient_matrix_UB_21 -0.0165647000
_diffrn_orient_matrix_UB_22 -0.0353199000
_diffrn_orient_matrix_UB_23 -0.0016842000
_diffrn_orient_matrix_UB_31 -0.0466970000
_diffrn_orient_matrix_UB_32 0.0125225000
_diffrn_orient_matrix_UB_33 0.0011457000
_diffrn_radiation_monochromator graphite
_diffrn_radiation_probe x-ray
_diffrn_radiation_type MoK\a
_diffrn_radiation_wavelength 0.71073
_diffrn_reflns_av_R_equivalents 0.0290
_diffrn_reflns_av_unetI/netI 0.0182
_diffrn_reflns_Laue_measured_fraction_full 0.999
_diffrn_reflns_Laue_measured_fraction_max 0.999
_diffrn_reflns_limit_h_max 16
_diffrn_reflns_limit_h_min -17
_diffrn_reflns_limit_k_max 22
_diffrn_reflns_limit_k_min -22
_diffrn_reflns_limit_l_max 29
_diffrn_reflns_limit_l_min -18
_diffrn_reflns_number 33410
_diffrn_reflns_point_group_measured_fraction_full 0.999
_diffrn_reflns_point_group_measured_fraction_max 0.999
_diffrn_reflns_theta_full 24.999
_diffrn_reflns_theta_max 24.999
_diffrn_reflns_theta_min 2.709
_diffrn_source 'fine-focus sealed X-ray tube'
_diffrn_source_type 'Enhance (Mo) X-ray Source'
_exptl_absorpt_coefficient_mu 0.066
_exptl_absorpt_correction_T_max 1.00000
_exptl_absorpt_correction_T_min 0.41143
_exptl_absorpt_correction_type multi-scan
_exptl_absorpt_process_details
;
CrysAlisPro 1.171.39.7f (Rigaku Oxford Diffraction, 2015)
Empirical absorption correction using spherical harmonics,
 implemented in SCALE3 ABSPACK scaling algorithm.
;
_exptl_crystal_colour 'clear light colourless'
_exptl_crystal_colour_lustre clear
_exptl_crystal_colour_modifier light
_exptl_crystal_colour_primary colourless
_exptl_crystal_density_diffrn 1.136
_exptl_crystal_density_method 'not measured'
_exptl_crystal_description block
_exptl_crystal_F_000 2464
_exptl_crystal_size_max 0.2
_exptl_crystal_size_mid 0.2
_exptl_crystal_size_min 0.15
_refine_diff_density_max 0.132
_refine_diff_density_min -0.192
_refine_diff_density_rms 0.033
_refine_ls_extinction_method none
_refine_ls_goodness_of_fit_ref 1.065
_refine_ls_hydrogen_treatment constr
_refine_ls_matrix_type full
_refine_ls_number_parameters 404
_refine_ls_number_reflns 5903
_refine_ls_number_restraints 0
_refine_ls_restrained_S_all 1.065
_refine_ls_R_factor_all 0.0575
_refine_ls_R_factor_gt 0.0445
_refine_ls_shift/su_max 0.001
_refine_ls_shift/su_mean 0.000
_refine_ls_structure_factor_coef Fsqd
_refine_ls_weighting_details 'w=1/[\s^2^(Fo^2^)+(0.0608P)^2^+1.6963P] where P=(Fo^2^+2Fc^2^)/3'
_refine_ls_weighting_scheme calc
_refine_ls_wR_factor_gt 0.1128
_refine_ls_wR_factor_ref 0.1299
_reflns_Friedel_coverage 0.000
_reflns_number_gt 4709
_reflns_number_total 5903
_reflns_threshold_expression 'I > 2\s(I)'
_cod_data_source_file jo8b01401_si_002.cif
_cod_data_source_block 21a
_cod_database_code 4035128
_shelx_shelxl_version_number 2017/1
_shelx_space_group_comment
;
The symmetry employed for this shelxl refinement is uniquely defined
by the following loop, which should always be used as a source of
symmetry information in preference to the above space-group names.
They are only intended as comments.
;
_reflns_odcompleteness_completeness 99.76
_reflns_odcompleteness_iscentric 1
_reflns_odcompleteness_theta 25.30
_olex2_refinement_description
;
1. Fixed Uiso
 At 1.2 times of:
  All C(H) groups, All C(H,H) groups
 At 1.5 times of:
  All C(H,H,H) groups, All O(H) groups
2.a Ternary CH refined with riding coordinates:
 C009(H009)
2.b Secondary CH2 refined with riding coordinates:
 C00H(H00A,H00B)
2.c Aromatic/amide H refined with riding coordinates:
 C00C(H00C), C00F(H00F), C00G(H00G), C00J(H00J), C00K(H00K), C00L(H00L),
 C00M(H00M), C00N(H00N), C00P(H00P), C00Q(H00Q), C00R(H00R), C00T(H00T),
 C00U(H00U), C00V(H00V), C00W(H00W), C00Y(H00Y), C00Z(H00Z), C010(H010),
 C011(H011), C012(H012)
2.d Idealised Me refined as rotating group:
 C013(H01A,H01B,H01C), C014(H01D,H01E,H01F), C015(H01G,H01H,H01I), C016(H01J,
 H01K,H01L), C017(H01M,H01N,H01O), C018(H01P,H01Q,H01R)
2.e Idealised tetrahedral OH refined as rotating group:
 O001(H001)
;
_olex2_submission_special_instructions 'No special instructions were received'
_oxdiff_exptl_absorpt_empirical_details
;
Empirical correction (ABSPACK) includes:
- Absorption correction using spherical harmonics
- Frame scaling
;
_oxdiff_exptl_absorpt_empirical_full_max 1.703
_oxdiff_exptl_absorpt_empirical_full_min 0.705

loop_
_space_group_symop_operation_xyz
'x, y, z'
'-x+1/2, -y, z+1/2'
'-x, y+1/2, -z+1/2'
'x+1/2, -y+1/2, -z'
'-x, -y, -z'
'x-1/2, y, -z-1/2'
'x, -y-1/2, z-1/2'
'-x-1/2, y-1/2, z'

loop_
_atom_site_label
_atom_site_type_symbol
_atom_site_fract_x
_atom_site_fract_y
_atom_site_fract_z
_atom_site_U_iso_or_equiv
_atom_site_adp_type
_atom_site_occupancy
_atom_site_site_symmetry_order
_atom_site_calc_flag
_atom_site_refinement_flags_posn
O001 O 0.39220(11) 0.46975(8) 0.77157(6) 0.0789(4) Uani 1 1 d .
H001 H 0.420267 0.440619 0.789934 0.118 Uiso 1 1 calc GR
C002 C 0.73281(10) 0.60972(8) 0.50114(6) 0.0422(3) Uani 1 1 d .
C003 C 0.78517(10) 0.49644(8) 0.54875(6) 0.0415(3) Uani 1 1 d .
C004 C 0.85713(11) 0.60384(8) 0.57329(6) 0.0442(3) Uani 1 1 d .
C005 C 0.76409(10) 0.57474(7) 0.55358(6) 0.0414(3) Uani 1 1 d .
C006 C 0.70804(10) 0.44911(8) 0.53468(6) 0.0424(3) Uani 1 1 d .
C007 C 0.61785(10) 0.46809(8) 0.55083(6) 0.0422(3) Uani 1 1 d .
C008 C 0.87271(10) 0.48130(8) 0.56567(6) 0.0436(3) Uani 1 1 d .
C009 C 0.59921(10) 0.53553(8) 0.58290(6) 0.0432(3) Uani 1 1 d .
H009 H 0.560791 0.566573 0.560353 0.052 Uiso 1 1 calc R
C00A C 0.54301(11) 0.51914(8) 0.63350(6) 0.0461(4) Uani 1 1 d .
C00B C 0.92011(11) 0.54760(8) 0.57986(6) 0.0457(4) Uani 1 1 d .
C00C C 0.46764(11) 0.55954(8) 0.64943(6) 0.0487(4) Uani 1 1 d .
H00C H 0.449830 0.597781 0.628205 0.058 Uiso 1 1 calc R
C00D C 0.91144(11) 0.40966(8) 0.57509(6) 0.0457(4) Uani 1 1 d .
C00E C 0.41685(11) 0.54522(9) 0.69637(7) 0.0519(4) Uani 1 1 d .
C00F C 0.56865(12) 0.46202(9) 0.66525(7) 0.0520(4) Uani 1 1 d .
H00F H 0.620343 0.435317 0.655107 0.062 Uiso 1 1 calc R
C00G C 0.69659(11) 0.67810(9) 0.50140(7) 0.0518(4) Uani 1 1 d .
H00G H 0.688735 0.701510 0.533983 0.062 Uiso 1 1 calc R
C00H C 0.68806(11) 0.57717(8) 0.59808(6) 0.0453(4) Uani 1 1 d .
H00A H 0.713712 0.557727 0.631025 0.054 Uiso 1 1 calc R
H00B H 0.671368 0.626145 0.604931 0.054 Uiso 1 1 calc R
C00I C 0.52062(12) 0.44291(9) 0.71149(7) 0.0534(4) Uani 1 1 d .
C00J C 0.72236(12) 0.38717(8) 0.50518(7) 0.0527(4) Uani 1 1 d .
H00J H 0.782260 0.375427 0.493748 0.063 Uiso 1 1 calc R
C00K C 0.54473(11) 0.42252(9) 0.53802(7) 0.0528(4) Uani 1 1 d .
H00K H 0.484335 0.433959 0.548751 0.063 Uiso 1 1 calc R
C00L C 0.88386(12) 0.67244(9) 0.58427(7) 0.0534(4) Uani 1 1 d .
H00L H 0.842153 0.709728 0.579662 0.064 Uiso 1 1 calc R
C00M C 0.55991(13) 0.36100(9) 0.50986(7) 0.0586(4) Uani 1 1 d .
H00M H 0.510042 0.331066 0.502194 0.070 Uiso 1 1 calc R
C00N C 0.64858(12) 0.34335(9) 0.49289(7) 0.0579(4) Uani 1 1 d .
H00N H 0.658481 0.302105 0.473261 0.069 Uiso 1 1 calc R
C00O C 0.44476(12) 0.48577(9) 0.72620(7) 0.0558(4) Uani 1 1 d .
C00P C 0.99558(12) 0.38843(10) 0.55256(7) 0.0576(4) Uani 1 1 d .
H00P H 1.029175 0.419951 0.531305 0.069 Uiso 1 1 calc R
C00Q C 0.86366(12) 0.36190(9) 0.60758(7) 0.0546(4) Uani 1 1 d .
H00Q H 0.807715 0.375328 0.623648 0.065 Uiso 1 1 calc R
C00R C 0.74244(13) 0.57644(10) 0.45151(7) 0.0565(4) Uani 1 1 d .
H00R H 0.766317 0.530672 0.449939 0.068 Uiso 1 1 calc R
C00S C 0.33482(13) 0.59265(10) 0.71386(8) 0.0620(5) Uani 1 1 d .
C00T C 0.97437(13) 0.68494(10) 0.60238(8) 0.0645(5) Uani 1 1 d .
H00T H 0.993347 0.731010 0.609853 0.077 Uiso 1 1 calc R
C00U C 0.67208(13) 0.71190(10) 0.45425(8) 0.0659(5) Uani 1 1 d .
H00U H 0.648163 0.757679 0.455453 0.079 Uiso 1 1 calc R
C00V C 1.01036(12) 0.56069(10) 0.59844(7) 0.0584(4) Uani 1 1 d .
H00V H 1.052434 0.523717 0.603398 0.070 Uiso 1 1 calc R
C00W C 0.89876(15) 0.29453(9) 0.61619(8) 0.0664(5) Uani 1 1 d .
H00W H 0.866402 0.262765 0.637869 0.080 Uiso 1 1 calc R
C00X C 0.54921(14) 0.37610(10) 0.74308(7) 0.0628(5) Uani 1 1 d .
C00Y C 0.98196(16) 0.27465(10) 0.59249(8) 0.0703(6) Uani 1 1 d .
H00Y H 1.005251 0.229220 0.597887 0.084 Uiso 1 1 calc R
C00Z C 0.68270(15) 0.67859(12) 0.40573(8) 0.0723(6) Uani 1 1 d .
H00Z H 0.666914 0.701728 0.373998 0.087 Uiso 1 1 calc R
C010 C 1.03602(13) 0.62985(11) 0.60935(8) 0.0673(5) Uani 1 1 d .
H010 H 1.096127 0.639266 0.621631 0.081 Uiso 1 1 calc R
C011 C 1.03002(15) 0.32131(11) 0.56126(8) 0.0703(5) Uani 1 1 d .
H011 H 1.086371 0.307786 0.545717 0.084 Uiso 1 1 calc R
C012 C 0.71695(15) 0.61055(12) 0.40445(7) 0.0729(6) Uani 1 1 d .
H012 H 0.723052 0.587242 0.371695 0.087 Uiso 1 1 calc R
C013 C 0.32016(16) 0.65462(12) 0.67503(10) 0.0836(6) Uani 1 1 d .
H01A H 0.375440 0.683398 0.674179 0.125 Uiso 1 1 calc GR
H01B H 0.268156 0.682663 0.686911 0.125 Uiso 1 1 calc GR
H01C H 0.307688 0.636626 0.639646 0.125 Uiso 1 1 calc GR
C014 C 0.47008(18) 0.32119(11) 0.74131(9) 0.0830(6) Uani 1 1 d .
H01D H 0.414157 0.341555 0.755995 0.125 Uiso 1 1 calc GR
H01E H 0.487559 0.280442 0.762092 0.125 Uiso 1 1 calc GR
H01F H 0.459053 0.307249 0.704740 0.125 Uiso 1 1 calc GR
C015 C 0.57430(17) 0.39386(12) 0.80170(8) 0.0806(6) Uani 1 1 d .
H01G H 0.621944 0.429647 0.802277 0.121 Uiso 1 1 calc GR
H01H H 0.596857 0.352023 0.819379 0.121 Uiso 1 1 calc GR
H01I H 0.519744 0.410994 0.820011 0.121 Uiso 1 1 calc GR
C016 C 0.35549(19) 0.62495(13) 0.76964(9) 0.0881(7) Uani 1 1 d .
H01J H 0.360323 0.587727 0.795781 0.132 Uiso 1 1 calc GR
H01K H 0.305748 0.656471 0.779540 0.132 Uiso 1 1 calc GR
H01L H 0.413261 0.650737 0.768263 0.132 Uiso 1 1 calc GR
C017 C 0.63612(18) 0.34104(12) 0.71856(10) 0.0916(7) Uani 1 1 d .
H01M H 0.622754 0.326650 0.682350 0.137 Uiso 1 1 calc GR
H01N H 0.653006 0.300321 0.739533 0.137 Uiso 1 1 calc GR
H01O H 0.686945 0.374229 0.718463 0.137 Uiso 1 1 calc GR
C018 C 0.24312(15) 0.55059(14) 0.71536(12) 0.0957(8) Uani 1 1 d .
H01P H 0.229692 0.532488 0.680126 0.144 Uiso 1 1 calc GR
H01Q H 0.193202 0.581075 0.726725 0.144 Uiso 1 1 calc GR
H01R H 0.249099 0.511889 0.740152 0.144 Uiso 1 1 calc GR

loop_
_atom_site_aniso_label
_atom_site_aniso_U_11
_atom_site_aniso_U_22
_atom_site_aniso_U_33
_atom_site_aniso_U_23
_atom_site_aniso_U_13
_atom_site_aniso_U_12
O001 0.0917(10) 0.0806(10) 0.0644(8) 0.0165(7) 0.0359(8) 0.0016(8)
C002 0.0354(7) 0.0444(8) 0.0467(8) 0.0039(6) 0.0031(6) -0.0030(6)
C003 0.0405(8) 0.0402(7) 0.0437(8) -0.0009(6) 0.0018(6) -0.0009(6)
C004 0.0463(8) 0.0464(8) 0.0399(8) 0.0020(6) 0.0008(6) -0.0061(7)
C005 0.0413(8) 0.0389(7) 0.0439(8) -0.0001(6) 0.0014(6) -0.0009(6)
C006 0.0416(8) 0.0408(8) 0.0449(8) 0.0032(6) -0.0035(6) -0.0015(6)
C007 0.0423(8) 0.0456(8) 0.0387(8) 0.0056(6) -0.0012(6) -0.0021(6)
C008 0.0405(8) 0.0454(8) 0.0449(8) 0.0021(6) -0.0002(6) 0.0000(7)
C009 0.0415(8) 0.0467(8) 0.0414(8) 0.0067(6) 0.0024(6) 0.0018(6)
C00A 0.0457(8) 0.0495(9) 0.0430(8) 0.0035(7) 0.0048(7) -0.0020(7)
C00B 0.0430(8) 0.0493(9) 0.0447(8) 0.0042(7) -0.0008(7) -0.0052(7)
C00C 0.0486(9) 0.0481(8) 0.0495(9) 0.0034(7) 0.0056(7) -0.0020(7)
C00D 0.0451(8) 0.0444(8) 0.0475(8) -0.0005(7) -0.0067(7) 0.0020(7)
C00E 0.0516(9) 0.0523(9) 0.0518(9) -0.0025(7) 0.0109(7) -0.0053(7)
C00F 0.0529(9) 0.0546(9) 0.0486(9) 0.0062(7) 0.0062(7) 0.0044(8)
C00G 0.0514(9) 0.0472(9) 0.0569(9) 0.0024(7) -0.0023(7) 0.0022(7)
C00H 0.0500(9) 0.0428(8) 0.0432(8) -0.0002(6) 0.0052(7) -0.0019(7)
C00I 0.0630(10) 0.0518(9) 0.0455(9) 0.0050(7) 0.0060(8) -0.0033(8)
C00J 0.0472(9) 0.0474(9) 0.0633(10) -0.0071(7) -0.0046(7) 0.0006(7)
C00K 0.0405(8) 0.0639(10) 0.0538(9) 0.0043(8) -0.0010(7) -0.0057(7)
C00L 0.0576(10) 0.0479(9) 0.0547(9) 0.0004(7) -0.0018(8) -0.0083(8)
C00M 0.0537(10) 0.0565(10) 0.0656(11) -0.0016(8) -0.0107(8) -0.0146(8)
C00N 0.0602(10) 0.0468(9) 0.0667(11) -0.0083(8) -0.0116(9) -0.0020(8)
C00O 0.0620(10) 0.0588(10) 0.0466(9) 0.0027(7) 0.0151(8) -0.0077(8)
C00P 0.0558(10) 0.0625(10) 0.0546(10) 0.0005(8) 0.0015(8) 0.0101(8)
C00Q 0.0561(10) 0.0504(9) 0.0572(10) 0.0028(8) -0.0036(8) -0.0016(8)
C00R 0.0582(10) 0.0616(10) 0.0497(9) 0.0008(8) 0.0063(8) 0.0045(8)
C00S 0.0585(10) 0.0616(10) 0.0660(11) -0.0047(9) 0.0188(9) 0.0000(9)
C00T 0.0680(12) 0.0569(10) 0.0686(11) -0.0016(9) -0.0060(9) -0.0218(9)
C00U 0.0623(11) 0.0543(10) 0.0812(13) 0.0162(9) -0.0146(10) 0.0002(9)
C00V 0.0470(9) 0.0640(11) 0.0641(11) 0.0091(8) -0.0087(8) -0.0062(8)
C00W 0.0891(14) 0.0468(9) 0.0632(11) 0.0055(8) -0.0170(10) -0.0092(10)
C00X 0.0784(12) 0.0583(10) 0.0516(10) 0.0125(8) 0.0040(9) -0.0020(9)
C00Y 0.0912(15) 0.0478(10) 0.0719(12) -0.0104(9) -0.0246(11) 0.0191(10)
C00Z 0.0744(13) 0.0803(14) 0.0622(12) 0.0237(10) -0.0130(10) -0.0043(11)
C010 0.0549(10) 0.0740(12) 0.0732(12) 0.0043(10) -0.0140(9) -0.0198(10)
C011 0.0721(12) 0.0672(12) 0.0715(12) -0.0126(10) -0.0044(10) 0.0257(10)
C012 0.0820(14) 0.0917(15) 0.0450(10) 0.0032(9) 0.0029(9) -0.0003(12)
C013 0.0795(14) 0.0801(14) 0.0912(15) 0.0074(12) 0.0252(12) 0.0266(12)
C014 0.1151(18) 0.0615(11) 0.0725(13) 0.0081(10) -0.0036(12) -0.0164(12)
C015 0.0927(15) 0.0899(15) 0.0591(11) 0.0210(11) -0.0075(11) -0.0190(12)
C016 0.1109(18) 0.0793(14) 0.0742(14) -0.0172(11) 0.0229(13) 0.0061(13)
C017 0.1094(18) 0.0772(14) 0.0883(16) 0.0351(12) 0.0176(13) 0.0292(13)
C018 0.0605(12) 0.0953(17) 0.131(2) -0.0064(15) 0.0236(14) -0.0040(12)

loop_
_atom_type_symbol
_atom_type_description
_atom_type_scat_dispersion_real
_atom_type_scat_dispersion_imag
_atom_type_scat_source
C C 0.0033 0.0016 'International Tables Vol C Tables 4.2.6.8 and 6.1.1.4'
H H 0.0000 0.0000 'International Tables Vol C Tables 4.2.6.8 and 6.1.1.4'
O O 0.0106 0.0060 'International Tables Vol C Tables 4.2.6.8 and 6.1.1.4'

loop_
_geom_angle_atom_site_label_1
_geom_angle_atom_site_label_2
_geom_angle_atom_site_label_3
_geom_angle
C00O O001 H001 109.5
C00G C002 C005 120.39(14)
C00G C002 C00R 117.38(15)
C00R C002 C005 122.18(14)
C006 C003 C005 117.72(13)
C008 C003 C005 111.49(13)
C008 C003 C006 130.14(14)
C00B C004 C005 109.06(13)
C00L C004 C005 130.26(15)
C00L C004 C00B 120.68(15)
C002 C005 C00H 112.97(12)
C003 C005 C002 114.36(12)
C003 C005 C004 101.76(12)
C003 C005 C00H 103.01(11)
C004 C005 C002 112.04(12)
C004 C005 C00H 111.88(12)
C007 C006 C003 118.12(13)
C00J C006 C003 121.79(14)
C00J C006 C007 120.08(14)
C006 C007 C009 121.69(13)
C00K C007 C006 118.02(14)
C00K C007 C009 120.27(14)
C003 C008 C00B 108.85(13)
C003 C008 C00D 126.10(14)
C00B C008 C00D 124.64(13)
C007 C009 H009 107.3
C007 C009 C00H 114.16(12)
C00A C009 C007 110.75(12)
C00A C009 H009 107.3
C00A C009 C00H 109.65(12)
C00H C009 H009 107.3
C00C C00A C009 122.49(14)
C00C C00A C00F 118.27(14)
C00F C00A C009 119.23(14)
C004 C00B C008 108.72(13)
C00V C00B C004 119.99(15)
C00V C00B C008 131.27(15)
C00A C00C H00C 118.7
C00A C00C C00E 122.56(15)
C00E C00C H00C 118.7
C00P C00D C008 121.67(15)
C00P C00D C00Q 118.31(15)
C00Q C00D C008 120.02(14)
C00C C00E C00O 116.56(15)
C00C C00E C00S 121.24(15)
C00O C00E C00S 122.20(15)
C00A C00F H00F 118.5
C00A C00F C00I 122.91(16)
C00I C00F H00F 118.5
C002 C00G H00G 119.3
C00U C00G C002 121.32(17)
C00U C00G H00G 119.3
C005 C00H H00A 109.0
C005 C00H H00B 109.0
C009 C00H C005 112.84(12)
C009 C00H H00A 109.0
C009 C00H H00B 109.0
H00A C00H H00B 107.8
C00F C00I C00O 116.72(15)
C00F C00I C00X 120.26(16)
C00O C00I C00X 122.99(15)
C006 C00J H00J 119.7
C00N C00J C006 120.53(16)
C00N C00J H00J 119.7
C007 C00K H00K 119.3
C00M C00K C007 121.38(16)
C00M C00K H00K 119.3
C004 C00L H00L 120.6
C004 C00L C00T 118.81(17)
C00T C00L H00L 120.6
C00K C00M H00M 119.8
C00K C00M C00N 120.40(16)
C00N C00M H00M 119.8
C00J C00N C00M 119.55(16)
C00J C00N H00N 120.2
C00M C00N H00N 120.2
O001 C00O C00E 116.71(15)
O001 C00O C00I 120.35(15)
C00I C00O C00E 122.93(15)
C00D C00P H00P 119.6
C011 C00P C00D 120.88(18)
C011 C00P H00P 119.6
C00D C00Q H00Q 119.8
C00W C00Q C00D 120.48(18)
C00W C00Q H00Q 119.8
C002 C00R H00R 119.5
C012 C00R C002 120.90(17)
C012 C00R H00R 119.5
C00E C00S C016 109.73(17)
C013 C00S C00E 111.76(14)
C013 C00S C016 106.93(17)
C013 C00S C018 107.07(19)
C018 C00S C00E 110.98(16)
C018 C00S C016 110.27(18)
C00L C00T H00T 119.7
C010 C00T C00L 120.66(17)
C010 C00T H00T 119.7
C00G C00U H00U 119.7
C00Z C00U C00G 120.54(18)
C00Z C00U H00U 119.7
C00B C00V H00V 120.7
C010 C00V C00B 118.58(17)
C010 C00V H00V 120.7
C00Q C00W H00W 120.1
C00Y C00W C00Q 119.78(19)
C00Y C00W H00W 120.1
C014 C00X C00I 110.00(16)
C014 C00X C015 110.26(16)
C015 C00X C00I 111.52(16)
C017 C00X C00I 111.43(15)
C017 C00X C014 107.15(18)
C017 C00X C015 106.34(18)
C00W C00Y H00Y 119.9
C011 C00Y C00W 120.24(17)
C011 C00Y H00Y 119.9
C00U C00Z H00Z 120.4
C00U C00Z C012 119.28(17)
C012 C00Z H00Z 120.4
C00T C010 C00V 121.27(17)
C00T C010 H010 119.4
C00V C010 H010 119.4
C00P C011 H011 119.9
C00Y C011 C00P 120.30(19)
C00Y C011 H011 119.9
C00R C012 H012 119.7
C00Z C012 C00R 120.56(19)
C00Z C012 H012 119.7
C00S C013 H01A 109.5
C00S C013 H01B 109.5
C00S C013 H01C 109.5
H01A C013 H01B 109.5
H01A C013 H01C 109.5
H01B C013 H01C 109.5
C00X C014 H01D 109.5
C00X C014 H01E 109.5
C00X C014 H01F 109.5
H01D C014 H01E 109.5
H01D C014 H01F 109.5
H01E C014 H01F 109.5
C00X C015 H01G 109.5
C00X C015 H01H 109.5
C00X C015 H01I 109.5
H01G C015 H01H 109.5
H01G C015 H01I 109.5
H01H C015 H01I 109.5
C00S C016 H01J 109.5
C00S C016 H01K 109.5
C00S C016 H01L 109.5
H01J C016 H01K 109.5
H01J C016 H01L 109.5
H01K C016 H01L 109.5
C00X C017 H01M 109.5
C00X C017 H01N 109.5
C00X C017 H01O 109.5
H01M C017 H01N 109.5
H01M C017 H01O 109.5
H01N C017 H01O 109.5
C00S C018 H01P 109.5
C00S C018 H01Q 109.5
C00S C018 H01R 109.5
H01P C018 H01Q 109.5
H01P C018 H01R 109.5
H01Q C018 H01R 109.5

loop_
_geom_bond_atom_site_label_1
_geom_bond_atom_site_label_2
_geom_bond_distance
O001 H001 0.8200
O001 C00O 1.3895(19)
C002 C005 1.529(2)
C002 C00G 1.391(2)
C002 C00R 1.392(2)
C003 C005 1.514(2)
C003 C006 1.463(2)
C003 C008 1.352(2)
C004 C005 1.522(2)
C004 C00B 1.402(2)
C004 C00L 1.378(2)
C005 C00H 1.553(2)
C006 C007 1.398(2)
C006 C00J 1.396(2)
C007 C009 1.526(2)
C007 C00K 1.392(2)
C008 C00B 1.467(2)
C008 C00D 1.480(2)
C009 H009 0.9800
C009 C00A 1.525(2)
C009 C00H 1.542(2)
C00A C00C 1.379(2)
C00A C00F 1.386(2)
C00B C00V 1.394(2)
C00C H00C 0.9300
C00C C00E 1.402(2)
C00D C00P 1.387(2)
C00D C00Q 1.391(2)
C00E C00O 1.403(2)
C00E C00S 1.539(2)
C00F H00F 0.9300
C00F C00I 1.388(2)
C00G H00G 0.9300
C00G C00U 1.380(2)
C00H H00A 0.9700
C00H H00B 0.9700
C00I C00O 1.403(2)
C00I C00X 1.541(2)
C00J H00J 0.9300
C00J C00N 1.376(2)
C00K H00K 0.9300
C00K C00M 1.374(3)
C00L H00L 0.9300
C00L C00T 1.392(2)
C00M H00M 0.9300
C00M C00N 1.378(3)
C00N H00N 0.9300
C00P H00P 0.9300
C00P C011 1.377(3)
C00Q H00Q 0.9300
C00Q C00W 1.384(2)
C00R H00R 0.9300
C00R C012 1.385(3)
C00S C013 1.532(3)
C00S C016 1.544(3)
C00S C018 1.534(3)
C00T H00T 0.9300
C00T C010 1.375(3)
C00U H00U 0.9300
C00U C00Z 1.369(3)
C00V H00V 0.9300
C00V C010 1.383(3)
C00W H00W 0.9300
C00W C00Y 1.381(3)
C00X C014 1.536(3)
C00X C015 1.539(3)
C00X C017 1.535(3)
C00Y H00Y 0.9300
C00Y C011 1.361(3)
C00Z H00Z 0.9300
C00Z C012 1.375(3)
C010 H010 0.9300
C011 H011 0.9300
C012 H012 0.9300
C013 H01A 0.9600
C013 H01B 0.9600
C013 H01C 0.9600
C014 H01D 0.9600
C014 H01E 0.9600
C014 H01F 0.9600
C015 H01G 0.9600
C015 H01H 0.9600
C015 H01I 0.9600
C016 H01J 0.9600
C016 H01K 0.9600
C016 H01L 0.9600
C017 H01M 0.9600
C017 H01N 0.9600
C017 H01O 0.9600
C018 H01P 0.9600
C018 H01Q 0.9600
C018 H01R 0.9600
